data_2009383
loop_
_publ_author_name
'Castellano, E.E.'
'Brocksom, T. J.'
'Ceschi, M.A.'

_publ_section_title
;
 Structure of a tetracyclic intermediate in the synthesis of
 <i>Daphniphyllum</i> alkaloids
;
_journal_issue 1
_journal_name_full 'Acta Crystallographica Section C'
_journal_page_first 124
_journal_page_last 126
_journal_paper_doi 10.1107/S010827019300647X
_journal_volume 50
_journal_year 1994
_chemical_formula_moiety 'C20 H26 Br2 O4'
_chemical_formula_sum 'C20 H26 Br2 O4'
_chemical_formula_weight 490.25
_space_group_IT_number 14
_space_group_name_Hall '-P 2yn'
_space_group_name_H-M_alt 'P 1 21/n 1'
_symmetry_cell_setting monoclinic
_symmetry_space_group_name_Hall '-P 2yn'
_symmetry_space_group_name_H-M 'P 1 21/n 1'
_atom_type_scat_source 'SHELX76 (Sheldrick, 1976)'
_cell_angle_alpha 90.
_cell_angle_beta 94.790(10)
_cell_angle_gamma 90.
_cell_formula_units_Z 4
_cell_length_a 11.0900(10)
_cell_length_b 8.6720(10)
_cell_length_c 20.699(2)
_cell_measurement_reflns_used 23
_cell_measurement_temperature 292
_cell_measurement_theta_max 37
_cell_measurement_theta_min 17
_cell_volume 1983.7(3)
_diffrn_measurement_device 'Enraf-Nonius CAD-4'
_diffrn_measurement_method \w/2\q
_diffrn_radiation_type CuK\a
_diffrn_radiation_wavelength 1.5418
_diffrn_reflns_av_R_equivalents 0.061
_diffrn_reflns_limit_h_max 12
_diffrn_reflns_limit_h_min -12
_diffrn_reflns_limit_k_max 9
_diffrn_reflns_limit_k_min 0
_diffrn_reflns_limit_l_max 23
_diffrn_reflns_limit_l_min 0
_diffrn_reflns_number 3043
_diffrn_reflns_theta_max 60
_diffrn_standards_decay_% +-1.0
_diffrn_standards_interval_time 30
_diffrn_standards_number 1
_exptl_absorpt_coefficient_mu 5.41
_exptl_absorpt_correction_T_max 1.55
_exptl_absorpt_correction_T_min 0.67
_exptl_absorpt_correction_type empirical
_exptl_crystal_colour colourless
_exptl_crystal_density_diffrn 1.64
_exptl_crystal_description irregular
_exptl_crystal_size_max 0.25
_exptl_crystal_size_mid 0.20
_exptl_crystal_size_min 0.18
_refine_diff_density_max 0.45
_refine_diff_density_min -0.67
_refine_ls_extinction_method none
_refine_ls_goodness_of_fit_obs 2.64
_refine_ls_number_parameters 236
_refine_ls_number_reflns 2553
_refine_ls_R_factor_obs 0.042
_refine_ls_shift/esd_max 0.001
_refine_ls_structure_factor_coef F
_refine_ls_weighting_details 'w = [\s^2^(|F~o~| + 0.0004|F~o~|^2^]^-1^'
_refine_ls_weighting_scheme calc
_refine_ls_wR_factor_obs 0.049
_reflns_number_observed 2553
_reflns_number_total 2876
_reflns_observed_criterion I>3\s(I)
_cod_data_source_file ha1055.cif
_cod_data_source_block ha1055_structure_1_of_1
_cod_depositor_comments
;
 Adding the _atom_site_type_symbol data item.

 Antanas Vaitkus,
 2017-01-28

The following automatic conversions were performed:

'_refine_ls_weighting_scheme' value '[\s^2^(|F~o~| +
0.0004|F~o~|^2^]^-1^' was changed to 'calc'. New tag
'_refine_ls_weighting_details' was created. The value of the new tag
was set to 'w = [\s^2^(|F~o~| + 0.0004|F~o~|^2^]^-1^'.

Automatic conversion script
Id: cif_fix_values 3143 2015-03-26 13:38:13Z robertas 
;
_cod_original_cell_volume 1983.6(6)
_cod_original_sg_symbol_H-M 'P 21/n'
_cod_database_code 2009383

loop_
_space_group_symop_id
_space_group_symop_operation_xyz
1 x,y,z
2 -x+1/2,y+1/2,-z+1/2
3 -x,-y,-z
4 x+1/2,-y+1/2,z+1/2

loop_
_atom_site_label
_atom_site_type_symbol
_atom_site_fract_x
_atom_site_fract_y
_atom_site_fract_z
Br(1) Br .79370(10) .18790(10) .45980(10)
Br(2) Br .60470(10) .34970(10) .36130(10)
O(1) O 1.0992(3) .5315(4) .2764(2)
O(2) O 1.1056(3) -.0893(4) .2880(2)
O(3) O 1.2215(3) .3614(4) .44320(10)
O(4) O 1.3052(3) .3377(4) .3489(2)
C(1) C .9944(3) .4001(5) .3901(2)
C(2) C 1.0873(3) .3191(4) .3490(2)
C(3) C 1.0861(3) .3932(5) .2804(2)
C(4) C 1.0778(4) .2966(5) .2219(2)
C(5) C 1.1054(4) .1494(6) .2282(2)
C(6) C 1.1328(4) .0685(5) .2919(2)
C(7) C 1.0604(3) .1397(5) .3449(2)
C(8) C .9228(3) .1078(5) .3254(2)
C(9) C .8349(3) .2391(5) .3207(2)
C(10) C .7707(3) .2901(5) .3783(2)
C(11) C .8687(3) .3932(5) .3537(2)
C(12) C .8409(4) .5518(5) .3275(2)
C(13) C .9011(5) .6578(6) .3789(3)
C(14) C 1.0146(4) .5722(5) .4059(2)
C(15) C 1.2163(4) .3408(5) .3790(2)
C(16) C 1.3419(5) .3719(9) .4766(3)
C(17) C 1.0460(4) .3770(6) .1583(2)
C(18) C 1.1024(6) .2990(10) .1017(3)
C(19) C .9106(5) .3916(7) .1445(3)
C(20) C 1.1009(4) .0575(5) .4091(2)
H02 H 1.1441 -.1278 .2455
HC1 H .9976 .3325 .4346
HC5 H 1.1015 .0763 .1855
HC6 H 1.2122 .0718 .3048
HC8 H .9139 .0482 .2811
H'C8 H .8974 .0339 .3589
HC9 H .7705 .2404 .2762
HC12 H .8811 .5676 .2829
H'C12 H .7572 .5799 .3167
HC13 H .8306 .6777 .4202
H'C13 H .9272 .7703 .3566
HC14 H 1.0513 .5745 .4524
H'C14 H 1.0851 .6120 .3806
HC16 H 1.3288 .4339 .5278
H'C16 H 1.3961 .2731 .4614
H"C16 H 1.3820 .4622 .4604
HC17 H 1.0838 .4965 .1627
HC18 H 1.0529 .1881 .0962
H'C18 H 1.1844 .2637 .1161
H"C18 H 1.0913 .3617 .0655
HC19 H .8752 .4310 .1741
H'C19 H .8784 .2796 .1381
H"C19 H .9012 .4546 .0998
HC20 H 1.0876 -.0580 .4033
H'C20 H 1.1801 .0556 .4216
H"C20 H 1.0560 .1048 .4492

loop_
_geom_angle_atom_site_label_1
_geom_angle_atom_site_label_2
_geom_angle_atom_site_label_3
_geom_angle
_geom_angle_publ_flag
C(15) O(3) C(16) 116.3(4) yes
C(2) C(1) C(14) 117.5(3) yes
C(1) C(2) C(3) 110.9(3) yes
C(1) C(2) C(15) 111.3(3) yes
C(3) C(2) C(15) 104.9(3) yes
O(1) C(3) C(2) 118.6(4) yes
C(2) C(3) C(4) 120.8(3) yes
C(3) C(4) C(17) 116.8(4) yes
C(4) C(5) C(6) 124.6(4) yes
O(2) C(6) C(7) 108.0(3) yes
C(2) C(7) C(6) 108.9(3) yes
C(2) C(7) C(20) 111.6(3) yes
C(6) C(7) C(20) 107.3(3) yes
C(7) C(8) C(9) 119.8(3) yes
C(8) C(9) C(11) 120.0(3) yes
Br(1) C(10) Br(2) 110.1(2) yes
Br(1) C(10) C(11) 121.4(3) yes
Br(2) C(10) C(11) 118.7(3) yes
C(1) C(11) C(9) 115.6(3) yes
C(1) C(11) C(12) 107.1(3) yes
C(9) C(11) C(12) 127.1(3) yes
C(11) C(12) C(13) 103.7(4) yes
C(1) C(14) C(13) 107.0(4) yes
O(3) C(15) C(2) 112.5(3) yes
C(4) C(17) C(18) 112.6(4) yes
C(18) C(17) C(19) 110.8(5) yes
C(2) C(1) C(11) 109.3(3) yes
C(11) C(1) C(14) 104.7(3) yes
C(1) C(2) C(7) 110.0(3) yes
C(3) C(2) C(7) 111.6(3) yes
C(7) C(2) C(15) 108.0(3) yes
O(1) C(3) C(4) 120.5(4) yes
C(3) C(4) C(5) 118.2(4) yes
C(5) C(4) C(17) 124.8(4) yes
O(2) C(6) C(5) 112.2(4) yes
C(5) C(6) C(7) 111.0(4) yes
C(2) C(7) C(8) 111.2(3) yes
C(6) C(7) C(8) 107.4(3) yes
C(8) C(7) C(20) 110.3(3) yes
C(8) C(9) C(10) 121.4(3) yes
C(10) C(9) C(11) 60.3(3) yes
Br(1) C(10) C(9) 121.9(3) yes
Br(2) C(10) C(9) 116.4(3) yes
C(9) C(10) C(11) 60.7(3) yes
C(1) C(11) C(10) 120.2(3) yes
C(9) C(11) C(10) 58.9(2) yes
C(10) C(11) C(12) 121.8(3) yes
C(12) C(13) C(14) 105.3(4) yes
O(3) C(15) O(4) 123.0(4) yes
O(4) C(15) C(2) 124.4(4) yes
C(4) C(17) C(19) 111.2(4) yes

loop_
_geom_bond_atom_site_label_1
_geom_bond_atom_site_label_2
_geom_bond_distance
_geom_bond_publ_flag
Br(1) C(10) 1.904(4) yes
O(1) C(3) 1.212(5) yes
O(3) C(15) 1.337(5) yes
O(4) C(15) 1.210(5) yes
C(1) C(11) 1.529(5) yes
C(2) C(3) 1.558(5) yes
C(2) C(15) 1.523(6) yes
C(4) C(5) 1.317(7) yes
C(5) C(6) 1.502(6) yes
C(7) C(8) 1.570(6) yes
C(8) C(9) 1.497(6) yes
C(9) C(11) 1.533(6) yes
C(11) C(12) 1.501(6) yes
C(13) C(14) 1.527(7) yes
C(17) C(19) 1.510(7) yes
Br(2) C(10) 1.916(4) yes
O(2) C(6) 1.402(5) yes
O(3) C(16) 1.454(6) yes
C(1) C(2) 1.557(5) yes
C(1) C(14) 1.540(6) yes
C(2) C(7) 1.585(6) yes
C(3) C(4) 1.469(6) yes
C(4) C(17) 1.505(6) yes
C(6) C(7) 1.542(6) yes
C(7) C(20) 1.541(6) yes
C(9) C(10) 1.505(5) yes
C(10) C(11) 1.527(5) yes
C(12) C(13) 1.518(8) yes
C(17) C(18) 1.531(8) yes
